data_4104258
loop_
_publ_author_name
'Scott A. Snyder'
'Zhen-Yu Tang'
'Ritu Gupta'

_publ_section_title
;
 Enantioselective Total Synthesis of (-)-Napyradiomycin A1 via Asymmetric
 Chlorination of an Isolated Olefin
;
_journal_name_full 'Journal of the American Chemical Society'
_journal_page_first 5744
_journal_page_last 5745
_journal_paper_doi 10.1021/ja9014716
_journal_volume 131
_journal_year 2009
_chemical_formula_sum 'C17 H16 Cl2 O6'
_chemical_formula_weight 387.20
_chemical_name_systematic
;

 ?

;
_space_group_IT_number 14
_symmetry_cell_setting monoclinic
_symmetry_space_group_name_Hall '-P 2ybc'
_symmetry_space_group_name_H-M 'P 1 21/c 1'
_atom_sites_solution_hydrogens geom
_atom_sites_solution_primary direct
_atom_sites_solution_secondary difmap
_audit_creation_method SHELXL-97
_cell_angle_alpha 90.00
_cell_angle_beta 111.4090(10)
_cell_angle_gamma 90.00
_cell_formula_units_Z 4
_cell_length_a 10.3987(6)
_cell_length_b 18.6372(10)
_cell_length_c 9.2437(5)
_cell_measurement_reflns_used 9526
_cell_measurement_temperature 170(2)
_cell_measurement_theta_max 32.33
_cell_measurement_theta_min 2.53
_cell_volume 1667.84(16)
_computing_cell_refinement 'Bruker SMART'
_computing_data_collection 'Bruker SMART'
_computing_data_reduction 'Bruker SAINT'
_computing_molecular_graphics 'Bruker SHELXTL'
_computing_publication_material 'Bruker SHELXTL'
_computing_structure_refinement 'SHELXL-97 (Sheldrick, 1997)'
_computing_structure_solution 'SHELXS-97 (Sheldrick, 1990)'
_diffrn_ambient_temperature 170(2)
_diffrn_measured_fraction_theta_full 0.964
_diffrn_measured_fraction_theta_max 0.964
_diffrn_measurement_device_type 'CCD area detector'
_diffrn_measurement_method 'phi and omega scans'
_diffrn_radiation_monochromator graphite
_diffrn_radiation_source 'fine-focus sealed tube'
_diffrn_radiation_type MoK\a
_diffrn_radiation_wavelength 0.71073
_diffrn_reflns_av_R_equivalents 0.0207
_diffrn_reflns_av_sigmaI/netI 0.0153
_diffrn_reflns_limit_h_max 15
_diffrn_reflns_limit_h_min -15
_diffrn_reflns_limit_k_max 27
_diffrn_reflns_limit_k_min -27
_diffrn_reflns_limit_l_max 14
_diffrn_reflns_limit_l_min -13
_diffrn_reflns_number 28601
_diffrn_reflns_theta_full 32.61
_diffrn_reflns_theta_max 32.61
_diffrn_reflns_theta_min 2.10
_exptl_absorpt_coefficient_mu 0.421
_exptl_absorpt_correction_T_max 0.9130
_exptl_absorpt_correction_T_min 0.8631
_exptl_absorpt_correction_type empirical
_exptl_absorpt_process_details SADABS
_exptl_crystal_colour ORANGE
_exptl_crystal_density_diffrn 1.542
_exptl_crystal_density_method 'not measured'
_exptl_crystal_description BLOCK
_exptl_crystal_F_000 800
_exptl_crystal_size_max 0.36
_exptl_crystal_size_mid 0.25
_exptl_crystal_size_min 0.22
_refine_diff_density_max 1.575
_refine_diff_density_min -0.570
_refine_diff_density_rms 0.076
_refine_ls_extinction_method none
_refine_ls_goodness_of_fit_ref 1.097
_refine_ls_hydrogen_treatment mixed
_refine_ls_matrix_type full
_refine_ls_number_parameters 238
_refine_ls_number_reflns 5868
_refine_ls_number_restraints 0
_refine_ls_restrained_S_all 1.097
_refine_ls_R_factor_all 0.0550
_refine_ls_R_factor_gt 0.0495
_refine_ls_shift/su_max 0.001
_refine_ls_shift/su_mean 0.000
_refine_ls_structure_factor_coef Fsqd
_refine_ls_weighting_details 'calc w=1/[\s^2^(Fo^2^)+(0.0733P)^2^+1.2186P] where P=(Fo^2^+2Fc^2^)/3'
_refine_ls_weighting_scheme calc
_refine_ls_wR_factor_gt 0.1424
_refine_ls_wR_factor_ref 0.1465
_reflns_number_gt 5209
_reflns_number_total 5868
_reflns_threshold_expression >2sigma(I)
_cod_data_source_file ja9014716_si_004.cif
_cod_data_source_block ztcls10
_cod_depositor_comments
;
The following automatic conversions were performed:

'_refine_ls_hydrogen_treatment' value 'MIXED' changed to 'mixed'
according to the built-in table from CIF Core dictionary named
'cif_core.dic' version 2.4.1 from 2010-06-29.

Automatic conversion script
Id: cif_fix_values 1715 2011-07-08 13:25:40Z adriana 
;
_cod_database_code 4104258

loop_
_symmetry_equiv_pos_as_xyz
'x, y, z'
'-x, y+1/2, -z+1/2'
'-x, -y, -z'
'x, -y-1/2, z-1/2'

loop_
_atom_site_label
_atom_site_type_symbol
_atom_site_fract_x
_atom_site_fract_y
_atom_site_fract_z
_atom_site_U_iso_or_equiv
_atom_site_adp_type
_atom_site_occupancy
_atom_site_symmetry_multiplicity
_atom_site_calc_flag
_atom_site_refinement_flags
Cl1 Cl 0.23503(5) 0.63911(3) 0.68277(5) 0.03692(12) Uani 1 1 d .
Cl2 Cl -0.11822(4) 0.54546(2) 0.73098(6) 0.03693(13) Uani 1 1 d .
O1 O 0.29246(11) 0.57590(6) 1.01812(13) 0.0233(2) Uani 1 1 d .
O2 O 0.03613(14) 0.40828(7) 0.63989(14) 0.0306(3) Uani 1 1 d .
O3 O 0.45708(13) 0.47093(6) 1.16389(16) 0.0337(3) Uani 1 1 d .
O4 O 0.08054(14) 0.27297(7) 0.68416(15) 0.0306(3) Uani 1 1 d .
O5 O 0.43825(13) 0.20183(6) 1.15586(14) 0.0274(2) Uani 1 1 d .
O6 O 0.43548(13) 0.10055(6) 1.00353(15) 0.0275(2) Uani 1 1 d .
H1 H 0.046(2) 0.6614(12) 0.742(3) 0.023(5) Uiso 1 1 d .
H2 H 0.048(2) 0.5446(12) 0.629(3) 0.023(5) Uiso 1 1 d .
H3 H 0.052(3) 0.3075(15) 0.640(3) 0.037(7) Uiso 1 1 d .
C1 C 0.19173(16) 0.63379(7) 0.95860(18) 0.0219(3) Uani 1 1 d .
C2 C 0.11699(15) 0.62559(8) 0.78147(18) 0.0222(3) Uani 1 1 d .
C3 C 0.05644(15) 0.55139(8) 0.73017(18) 0.0223(3) Uani 1 1 d .
C4 C 0.14854(14) 0.49437(7) 0.82797(16) 0.0188(2) Uani 1 1 d .
C5 C 0.12644(14) 0.42051(8) 0.77020(16) 0.0200(2) Uani 1 1 d .
C6 C 0.20938(14) 0.36309(7) 0.86569(16) 0.0176(2) Uani 1 1 d .
C7 C 0.18155(15) 0.29092(8) 0.81927(17) 0.0207(2) Uani 1 1 d .
C8 C 0.25847(16) 0.23535(8) 0.91220(18) 0.0223(3) Uani 1 1 d .
H8A H 0.2408 0.1869 0.8789 0.027 Uiso 1 1 calc R
C9 C 0.36104(15) 0.25170(8) 1.05387(17) 0.0208(3) Uani 1 1 d .
C10 C 0.39278(15) 0.32340(8) 1.10125(17) 0.0214(3) Uani 1 1 d .
H10A H 0.4649 0.3341 1.1972 0.026 Uiso 1 1 calc R
C11 C 0.31821(14) 0.37800(7) 1.00700(16) 0.0179(2) Uani 1 1 d .
C12 C 0.35436(15) 0.45379(7) 1.05422(16) 0.0204(2) Uani 1 1 d .
C13 C 0.25706(14) 0.51039(7) 0.95949(16) 0.0182(2) Uani 1 1 d .
C14 C 0.2763(2) 0.70220(9) 0.9999(2) 0.0330(4) Uani 1 1 d .
H14A H 0.3221 0.7055 1.1130 0.049 Uiso 1 1 calc R
H14B H 0.2153 0.7437 0.9617 0.049 Uiso 1 1 calc R
H14C H 0.3460 0.7016 0.9518 0.049 Uiso 1 1 calc R
C15 C 0.0898(2) 0.62897(10) 1.0417(2) 0.0332(4) Uani 1 1 d .
H15A H 0.1394 0.6343 1.1539 0.050 Uiso 1 1 calc R
H15B H 0.0435 0.5822 1.0205 0.050 Uiso 1 1 calc R
H15C H 0.0209 0.6672 1.0044 0.050 Uiso 1 1 calc R
C16 C 0.40170(18) 0.12732(8) 1.1243(2) 0.0268(3) Uani 1 1 d .
H16A H 0.4499 0.0989 1.2191 0.032 Uiso 1 1 calc R
H16B H 0.3011 0.1218 1.0985 0.032 Uiso 1 1 calc R
C17 C 0.58034(19) 0.08859(10) 1.0456(2) 0.0332(3) Uani 1 1 d .
H17A H 0.5983 0.0698 0.9559 0.050 Uiso 1 1 calc R
H17B H 0.6120 0.0539 1.1310 0.050 Uiso 1 1 calc R
H17C H 0.6300 0.1340 1.0789 0.050 Uiso 1 1 calc R

loop_
_atom_site_aniso_label
_atom_site_aniso_U_11
_atom_site_aniso_U_22
_atom_site_aniso_U_33
_atom_site_aniso_U_23
_atom_site_aniso_U_13
_atom_site_aniso_U_12
Cl1 0.0356(2) 0.0453(3) 0.0335(2) 0.00461(17) 0.01684(17) -0.01144(18)
Cl2 0.01874(17) 0.0283(2) 0.0572(3) 0.01315(18) 0.00605(17) 0.00035(13)
O1 0.0226(5) 0.0140(4) 0.0254(5) -0.0026(4) -0.0005(4) 0.0030(4)
O2 0.0341(6) 0.0237(5) 0.0207(5) -0.0003(4) -0.0060(4) -0.0008(4)
O3 0.0297(6) 0.0207(5) 0.0323(6) -0.0056(4) -0.0104(5) 0.0037(4)
O4 0.0328(6) 0.0203(5) 0.0261(6) -0.0034(4) -0.0045(5) -0.0027(4)
O5 0.0321(6) 0.0167(5) 0.0264(5) 0.0021(4) 0.0024(4) 0.0067(4)
O6 0.0289(6) 0.0214(5) 0.0299(6) -0.0014(4) 0.0079(5) 0.0040(4)
C1 0.0234(6) 0.0160(5) 0.0235(6) 0.0017(5) 0.0053(5) 0.0044(5)
C2 0.0217(6) 0.0189(6) 0.0238(6) 0.0051(5) 0.0058(5) 0.0001(5)
C3 0.0206(6) 0.0187(6) 0.0224(6) 0.0048(5) 0.0019(5) 0.0003(5)
C4 0.0199(6) 0.0159(5) 0.0173(5) 0.0019(4) 0.0029(4) 0.0018(4)
C5 0.0205(6) 0.0177(6) 0.0177(6) 0.0008(4) 0.0023(5) 0.0000(4)
C6 0.0175(5) 0.0155(5) 0.0167(5) -0.0008(4) 0.0027(4) 0.0002(4)
C7 0.0204(6) 0.0178(6) 0.0205(6) -0.0024(5) 0.0034(5) -0.0016(5)
C8 0.0231(6) 0.0163(6) 0.0246(6) -0.0016(5) 0.0052(5) -0.0002(5)
C9 0.0217(6) 0.0166(5) 0.0221(6) 0.0010(5) 0.0054(5) 0.0040(5)
C10 0.0212(6) 0.0170(5) 0.0204(6) -0.0011(5) 0.0010(5) 0.0036(5)
C11 0.0170(5) 0.0161(5) 0.0174(5) -0.0017(4) 0.0024(4) 0.0015(4)
C12 0.0201(6) 0.0164(5) 0.0193(6) -0.0017(4) 0.0007(5) 0.0025(4)
C13 0.0184(5) 0.0151(5) 0.0184(5) -0.0004(4) 0.0035(4) 0.0018(4)
C14 0.0349(8) 0.0174(6) 0.0376(9) -0.0034(6) 0.0024(7) 0.0005(6)
C15 0.0395(9) 0.0325(8) 0.0322(8) 0.0059(6) 0.0187(7) 0.0111(7)
C16 0.0325(8) 0.0171(6) 0.0317(8) 0.0042(5) 0.0127(6) 0.0037(5)
C17 0.0304(8) 0.0325(8) 0.0380(9) -0.0005(7) 0.0139(7) 0.0021(6)

loop_
_atom_type_symbol
_atom_type_description
_atom_type_scat_dispersion_real
_atom_type_scat_dispersion_imag
_atom_type_scat_source
C C 0.0033 0.0016 'International Tables Vol C Tables 4.2.6.8 and 6.1.1.4'
H H 0.0000 0.0000 'International Tables Vol C Tables 4.2.6.8 and 6.1.1.4'
O O 0.0106 0.0060 'International Tables Vol C Tables 4.2.6.8 and 6.1.1.4'
Cl Cl 0.1484 0.1585 'International Tables Vol C Tables 4.2.6.8 and 6.1.1.4'

loop_
_geom_angle_atom_site_label_1
_geom_angle_atom_site_label_2
_geom_angle_atom_site_label_3
_geom_angle
C13 O1 C1 117.97(11)
H3 O4 C7 108(2)
C9 O5 C16 118.26(12)
C16 O6 C17 112.97(14)
O1 C1 C14 104.80(12)
O1 C1 C15 107.53(12)
C14 C1 C15 111.65(15)
O1 C1 C2 109.88(12)
C14 C1 C2 111.84(13)
C15 C1 C2 110.87(14)
H1 C2 C3 110.0(13)
H1 C2 C1 110.6(14)
C3 C2 C1 114.31(12)
H1 C2 Cl1 106.3(14)
C3 C2 Cl1 104.55(11)
C1 C2 Cl1 110.65(10)
H2 C3 C4 108.7(14)
H2 C3 C2 108.6(14)
C4 C3 C2 110.91(12)
H2 C3 Cl2 105.7(14)
C4 C3 Cl2 111.97(10)
C2 C3 Cl2 110.70(11)
C13 C4 C5 120.17(12)
C13 C4 C3 121.72(13)
C5 C4 C3 117.88(12)
O2 C5 C6 121.48(13)
O2 C5 C4 119.09(13)
C6 C5 C4 119.43(12)
C11 C6 C7 118.47(12)
C11 C6 C5 121.04(12)
C7 C6 C5 120.49(12)
O4 C7 C8 117.62(13)
O4 C7 C6 121.52(13)
C8 C7 C6 120.86(13)
C9 C8 C7 119.21(13)
O5 C9 C8 124.10(13)
O5 C9 C10 114.94(13)
C8 C9 C10 120.96(13)
C11 C10 C9 119.34(13)
C10 C11 C6 121.08(12)
C10 C11 C12 119.48(12)
C6 C11 C12 119.43(12)
O3 C12 C11 123.06(13)
O3 C12 C13 120.07(13)
C11 C12 C13 116.87(12)
O1 C13 C4 125.63(12)
O1 C13 C12 112.28(11)
C4 C13 C12 122.07(12)
O6 C16 O5 112.70(13)

loop_
_geom_bond_atom_site_label_1
_geom_bond_atom_site_label_2
_geom_bond_distance
Cl1 C2 1.7945(16)
Cl2 C3 1.8223(16)
O1 C13 1.3320(16)
O1 C1 1.4640(17)
O2 C5 1.2486(17)
O3 C12 1.2166(18)
O4 H3 0.76(3)
O4 C7 1.3481(18)
O5 C9 1.3582(17)
O5 C16 1.4411(19)
O6 C16 1.380(2)
O6 C17 1.429(2)
C1 C14 1.516(2)
C1 C15 1.522(2)
C1 C2 1.543(2)
C2 H1 0.96(2)
C2 C3 1.522(2)
C3 H2 0.91(2)
C3 C4 1.4939(19)
C4 C13 1.3561(19)
C4 C5 1.4640(19)
C5 C6 1.4534(19)
C6 C11 1.4089(18)
C6 C7 1.4093(19)
C7 C8 1.396(2)
C8 C9 1.388(2)
C9 C10 1.407(2)
C10 C11 1.3793(19)
C11 C12 1.4857(19)
C12 C13 1.5022(19)
